data_4027477
loop_
_publ_author_name
'Paul A. Vadola'
'Dalibor Sames'

_publ_section_title
;
 Catalytic Coupling of Arene C-H Bonds and Alkynes for the Synthesis of
 Coumarins: Substrate Scope and Application to the Development of
 Neuroimaging Agents
;
_journal_name_full 'Journal of Organic Chemistry'
_journal_page_first 7804
_journal_page_last 7814
_journal_paper_doi 10.1021/jo3006842
_journal_volume 77
_journal_year 2012
_chemical_formula_sum 'C30 H30 N2 O4'
_chemical_formula_weight 482.56
_chemical_name_systematic
;
 ?
;
_space_group_IT_number 2
_symmetry_cell_setting triclinic
_symmetry_space_group_name_Hall '-P 1'
_symmetry_space_group_name_H-M 'P -1'
_atom_sites_solution_hydrogens geom
_atom_sites_solution_primary direct
_atom_sites_solution_secondary difmap
_audit_creation_method SHELXL-97
_cell_angle_alpha 107.8320(10)
_cell_angle_beta 90.81
_cell_angle_gamma 93.4290(10)
_cell_formula_units_Z 2
_cell_length_a 9.4174(4)
_cell_length_b 10.2417(4)
_cell_length_c 13.5578(4)
_cell_measurement_reflns_used 9900
_cell_measurement_temperature 125(2)
_cell_measurement_theta_max 32.50
_cell_measurement_theta_min 2.20
_cell_volume 1241.88(8)
_computing_cell_refinement 'Bruker SMART'
_computing_data_collection 'Bruker SMART'
_computing_data_reduction 'Bruker SAINT'
_computing_molecular_graphics 'Bruker SHELXTL'
_computing_publication_material 'Bruker SHELXTL'
_computing_structure_refinement 'SHELXL-97 (Sheldrick, 1997)'
_computing_structure_solution 'SHELXS-97 (Sheldrick, 1990)'
_diffrn_ambient_temperature 125(2)
_diffrn_measured_fraction_theta_full 0.930
_diffrn_measured_fraction_theta_max 0.930
_diffrn_measurement_device_type 'CCD area detector'
_diffrn_measurement_method 'phi and omega scans'
_diffrn_radiation_monochromator graphite
_diffrn_radiation_source 'fine-focus sealed tube'
_diffrn_radiation_type MoK\a
_diffrn_radiation_wavelength 0.71073
_diffrn_reflns_av_R_equivalents 0.0262
_diffrn_reflns_av_sigmaI/netI 0.0375
_diffrn_reflns_limit_h_max 14
_diffrn_reflns_limit_h_min -14
_diffrn_reflns_limit_k_max 15
_diffrn_reflns_limit_k_min -14
_diffrn_reflns_limit_l_max 20
_diffrn_reflns_limit_l_min -20
_diffrn_reflns_number 21718
_diffrn_reflns_theta_full 32.69
_diffrn_reflns_theta_max 32.69
_diffrn_reflns_theta_min 1.58
_exptl_absorpt_coefficient_mu 0.086
_exptl_absorpt_correction_T_max 0.9915
_exptl_absorpt_correction_T_min 0.9830
_exptl_absorpt_correction_type empirical
_exptl_absorpt_process_details sadabs
_exptl_crystal_colour yellow
_exptl_crystal_density_diffrn 1.290
_exptl_crystal_description block
_exptl_crystal_F_000 512
_exptl_crystal_size_max 0.20
_exptl_crystal_size_mid 0.10
_exptl_crystal_size_min 0.10
_refine_diff_density_max 0.460
_refine_diff_density_min -0.374
_refine_diff_density_rms 0.052
_refine_ls_extinction_method none
_refine_ls_goodness_of_fit_ref 1.031
_refine_ls_hydrogen_treatment constr
_refine_ls_matrix_type full
_refine_ls_number_parameters 325
_refine_ls_number_reflns 8503
_refine_ls_number_restraints 0
_refine_ls_restrained_S_all 1.031
_refine_ls_R_factor_all 0.0673
_refine_ls_R_factor_gt 0.0476
_refine_ls_shift/su_max 0.001
_refine_ls_shift/su_mean 0.000
_refine_ls_structure_factor_coef Fsqd
_refine_ls_weighting_details 'calc w=1/[\s^2^(Fo^2^)+(0.0719P)^2^+0.1888P] where P=(Fo^2^+2Fc^2^)/3'
_refine_ls_weighting_scheme calc
_refine_ls_wR_factor_gt 0.1220
_refine_ls_wR_factor_ref 0.1341
_reflns_number_gt 6403
_reflns_number_total 8503
_reflns_threshold_expression >2sigma(I)
_cod_data_source_file jo3006842_si_003.cif
_cod_data_source_block pvs10
_cod_database_code 4027477

loop_
_symmetry_equiv_pos_as_xyz
'x, y, z'
'-x, -y, -z'

loop_
_atom_site_label
_atom_site_type_symbol
_atom_site_fract_x
_atom_site_fract_y
_atom_site_fract_z
_atom_site_U_iso_or_equiv
_atom_site_adp_type
_atom_site_occupancy
_atom_site_symmetry_multiplicity
_atom_site_calc_flag
_atom_site_refinement_flags
O1 O 0.46420(9) 1.19329(8) 0.38804(7) 0.02132(17) Uani 1 1 d .
O2 O 0.40604(8) 0.97965(8) 0.38254(6) 0.01801(16) Uani 1 1 d .
O3 O 1.03895(9) 0.72372(9) 0.66292(7) 0.02343(18) Uani 1 1 d .
O4 O 0.81293(8) 0.71491(9) 0.72339(6) 0.02026(16) Uani 1 1 d .
N1 N 0.53938(11) 0.46476(9) 0.37432(8) 0.0218(2) Uani 1 1 d .
H1A H 0.4864 0.3913 0.3750 0.026 Uiso 1 1 calc R
N2 N 0.84349(10) 0.76648(10) 0.57931(7) 0.01852(18) Uani 1 1 d .
H2A H 0.7522 0.7800 0.5850 0.022 Uiso 1 1 calc R
C1 C 0.50506(11) 1.07834(11) 0.37330(8) 0.01649(19) Uani 1 1 d .
C2 C 0.64330(11) 1.03386(10) 0.33949(8) 0.01708(19) Uani 1 1 d .
H2B H 0.7118 1.0977 0.3262 0.020 Uiso 1 1 calc R
C3 C 0.67839(11) 0.90254(10) 0.32610(8) 0.01416(18) Uani 1 1 d .
C4 C 0.58030(11) 0.80798(10) 0.35663(7) 0.01370(18) Uani 1 1 d .
C5 C 0.44133(11) 0.84749(10) 0.37517(8) 0.01557(19) Uani 1 1 d .
C6 C 0.32656(11) 0.75895(11) 0.38458(9) 0.0196(2) Uani 1 1 d .
H6A H 0.2335 0.7907 0.3948 0.023 Uiso 1 1 calc R
C7 C 0.35003(12) 0.62542(11) 0.37887(9) 0.0208(2) Uani 1 1 d .
H7A H 0.2732 0.5620 0.3811 0.025 Uiso 1 1 calc R
C8 C 0.48979(12) 0.58586(10) 0.36964(8) 0.0179(2) Uani 1 1 d .
C9 C 0.60883(11) 0.67492(10) 0.36369(8) 0.01489(18) Uani 1 1 d .
C10 C 0.73391(11) 0.60371(10) 0.37202(8) 0.01608(19) Uani 1 1 d .
C11 C 0.68435(13) 0.47686(11) 0.37775(8) 0.0203(2) Uani 1 1 d .
H11A H 0.7434 0.4072 0.3833 0.024 Uiso 1 1 calc R
C12 C 0.88841(11) 0.65236(11) 0.39282(8) 0.0176(2) Uani 1 1 d .
H12A H 0.9262 0.6736 0.3313 0.021 Uiso 1 1 calc R
H12B H 0.9421 0.5774 0.4036 0.021 Uiso 1 1 calc R
C13 C 0.91283(12) 0.78031(11) 0.48805(8) 0.0186(2) Uani 1 1 d .
H13A H 1.0164 0.7991 0.5037 0.022 Uiso 1 1 calc R
H13B H 0.8771 0.8603 0.4713 0.022 Uiso 1 1 calc R
C14 C 0.91104(11) 0.73414(11) 0.65584(8) 0.01652(19) Uani 1 1 d .
C15 C 0.85488(12) 0.71390(11) 0.82816(8) 0.0188(2) Uani 1 1 d .
C16 C 0.93530(14) 0.84928(12) 0.88676(9) 0.0252(2) Uani 1 1 d .
H16A H 0.8763 0.9255 0.8884 0.038 Uiso 1 1 calc R
H16B H 1.0239 0.8594 0.8519 0.038 Uiso 1 1 calc R
H16C H 0.9576 0.8503 0.9578 0.038 Uiso 1 1 calc R
C17 C 0.93992(14) 0.59064(12) 0.82283(9) 0.0239(2) Uani 1 1 d .
H17A H 1.0322 0.6015 0.7927 0.036 Uiso 1 1 calc R
H17B H 0.8874 0.5067 0.7795 0.036 Uiso 1 1 calc R
H17C H 0.9550 0.5842 0.8928 0.036 Uiso 1 1 calc R
C18 C 0.71110(13) 0.70058(14) 0.87523(9) 0.0260(2) Uani 1 1 d .
H18A H 0.6582 0.7811 0.8782 0.039 Uiso 1 1 calc R
H18B H 0.7255 0.6947 0.9454 0.039 Uiso 1 1 calc R
H18C H 0.6571 0.6173 0.8323 0.039 Uiso 1 1 calc R
C19 C 0.80635(11) 0.85315(10) 0.26740(8) 0.01469(18) Uani 1 1 d .
C20 C 0.79229(11) 0.73278(11) 0.18337(8) 0.01701(19) Uani 1 1 d .
H20A H 0.7026 0.6823 0.1667 0.020 Uiso 1 1 calc R
C21 C 0.90859(13) 0.68656(12) 0.12408(8) 0.0211(2) Uani 1 1 d .
H21A H 0.8983 0.6046 0.0670 0.025 Uiso 1 1 calc R
C22 C 1.04005(13) 0.75979(13) 0.14797(9) 0.0240(2) Uani 1 1 d .
H22A H 1.1197 0.7276 0.1076 0.029 Uiso 1 1 calc R
C23 C 1.05495(12) 0.87967(13) 0.23067(10) 0.0231(2) Uani 1 1 d .
H23A H 1.1450 0.9294 0.2471 0.028 Uiso 1 1 calc R
C24 C 0.93833(11) 0.92746(11) 0.28975(9) 0.0189(2) Uani 1 1 d .
H24A H 0.9485 1.0109 0.3454 0.023 Uiso 1 1 calc R
C31 C 0.67197(14) 0.36014(14) 0.09106(11) 0.0308(3) Uani 1 1 d .
H31A H 0.6945 0.4372 0.1505 0.037 Uiso 1 1 calc R
C32 C 0.68103(15) 0.22907(15) 0.09752(13) 0.0375(3) Uani 1 1 d .
H32A H 0.7106 0.2159 0.1609 0.045 Uiso 1 1 calc R
C33 C 0.64701(19) 0.11719(17) 0.01160(18) 0.0580(6) Uani 1 1 d .
H33A H 0.6539 0.0267 0.0155 0.070 Uiso 1 1 calc R
C34 C 0.60302(19) 0.1369(3) -0.08001(17) 0.0755(9) Uani 1 1 d .
H34A H 0.5781 0.0599 -0.1390 0.091 Uiso 1 1 calc R
C35 C 0.59510(16) 0.2689(3) -0.08613(13) 0.0604(6) Uani 1 1 d .
H35A H 0.5651 0.2825 -0.1493 0.073 Uiso 1 1 calc R
C36 C 0.63076(15) 0.38040(19) -0.00042(12) 0.0400(3) Uani 1 1 d .
H36A H 0.6269 0.4711 -0.0046 0.048 Uiso 1 1 calc R

loop_
_atom_site_aniso_label
_atom_site_aniso_U_11
_atom_site_aniso_U_22
_atom_site_aniso_U_33
_atom_site_aniso_U_23
_atom_site_aniso_U_13
_atom_site_aniso_U_12
O1 0.0229(4) 0.0154(4) 0.0277(4) 0.0087(3) 0.0042(3) 0.0051(3)
O2 0.0168(3) 0.0145(3) 0.0241(4) 0.0076(3) 0.0034(3) 0.0021(3)
O3 0.0185(4) 0.0300(4) 0.0253(4) 0.0126(3) 0.0025(3) 0.0062(3)
O4 0.0188(4) 0.0285(4) 0.0170(4) 0.0120(3) 0.0018(3) 0.0021(3)
N1 0.0294(5) 0.0122(4) 0.0246(5) 0.0074(4) 0.0021(4) -0.0024(3)
N2 0.0161(4) 0.0261(5) 0.0150(4) 0.0085(4) 0.0018(3) 0.0031(3)
C1 0.0185(5) 0.0147(4) 0.0173(5) 0.0065(4) 0.0015(4) 0.0009(4)
C2 0.0182(5) 0.0134(4) 0.0205(5) 0.0064(4) 0.0041(4) 0.0005(3)
C3 0.0155(4) 0.0128(4) 0.0141(4) 0.0042(3) 0.0012(3) 0.0001(3)
C4 0.0165(4) 0.0115(4) 0.0125(4) 0.0031(3) 0.0009(3) -0.0004(3)
C5 0.0176(4) 0.0130(4) 0.0165(4) 0.0052(4) 0.0009(4) 0.0005(3)
C6 0.0162(5) 0.0200(5) 0.0232(5) 0.0082(4) 0.0012(4) -0.0017(4)
C7 0.0203(5) 0.0185(5) 0.0231(5) 0.0072(4) -0.0001(4) -0.0065(4)
C8 0.0235(5) 0.0124(4) 0.0173(5) 0.0046(4) 0.0004(4) -0.0025(4)
C9 0.0193(5) 0.0119(4) 0.0129(4) 0.0033(3) 0.0017(3) -0.0001(3)
C10 0.0214(5) 0.0130(4) 0.0138(4) 0.0037(3) 0.0015(4) 0.0028(4)
C11 0.0295(6) 0.0139(5) 0.0180(5) 0.0053(4) 0.0023(4) 0.0031(4)
C12 0.0205(5) 0.0179(5) 0.0154(4) 0.0059(4) 0.0028(4) 0.0051(4)
C13 0.0203(5) 0.0216(5) 0.0143(4) 0.0062(4) 0.0020(4) 0.0000(4)
C14 0.0195(5) 0.0145(4) 0.0153(4) 0.0039(4) 0.0015(4) 0.0023(3)
C15 0.0236(5) 0.0199(5) 0.0150(4) 0.0077(4) 0.0013(4) 0.0040(4)
C16 0.0321(6) 0.0204(5) 0.0218(5) 0.0046(4) -0.0005(5) 0.0025(4)
C17 0.0326(6) 0.0217(5) 0.0200(5) 0.0089(4) 0.0014(4) 0.0080(4)
C18 0.0279(6) 0.0312(6) 0.0222(5) 0.0123(5) 0.0068(4) 0.0039(5)
C19 0.0159(4) 0.0142(4) 0.0155(4) 0.0064(4) 0.0033(3) 0.0023(3)
C20 0.0183(5) 0.0181(5) 0.0157(4) 0.0065(4) 0.0010(4) 0.0025(4)
C21 0.0259(5) 0.0224(5) 0.0162(5) 0.0066(4) 0.0049(4) 0.0075(4)
C22 0.0212(5) 0.0300(6) 0.0262(6) 0.0147(5) 0.0091(4) 0.0087(4)
C23 0.0163(5) 0.0269(6) 0.0305(6) 0.0153(5) 0.0040(4) 0.0011(4)
C24 0.0183(5) 0.0174(5) 0.0224(5) 0.0084(4) 0.0016(4) -0.0006(4)
C31 0.0298(6) 0.0288(6) 0.0297(6) 0.0029(5) 0.0007(5) 0.0030(5)
C32 0.0299(7) 0.0331(7) 0.0497(9) 0.0127(6) 0.0053(6) 0.0022(5)
C33 0.0387(9) 0.0296(8) 0.0863(15) -0.0101(8) 0.0264(9) -0.0075(6)
C34 0.0341(9) 0.0887(17) 0.0573(12) -0.0417(12) 0.0145(8) -0.0224(10)
C35 0.0211(7) 0.1191(19) 0.0288(8) 0.0046(10) -0.0007(6) 0.0051(9)
C36 0.0256(6) 0.0601(10) 0.0383(8) 0.0183(7) 0.0060(6) 0.0150(6)

loop_
_atom_type_symbol
_atom_type_description
_atom_type_scat_dispersion_real
_atom_type_scat_dispersion_imag
_atom_type_scat_source
C C 0.0033 0.0016 'International Tables Vol C Tables 4.2.6.8 and 6.1.1.4'
H H 0.0000 0.0000 'International Tables Vol C Tables 4.2.6.8 and 6.1.1.4'
N N 0.0061 0.0033 'International Tables Vol C Tables 4.2.6.8 and 6.1.1.4'
O O 0.0106 0.0060 'International Tables Vol C Tables 4.2.6.8 and 6.1.1.4'

loop_
_geom_angle_atom_site_label_1
_geom_angle_atom_site_label_2
_geom_angle_atom_site_label_3
_geom_angle
C1 O2 C5 122.10(8)
C14 O4 C15 121.48(8)
C11 N1 C8 108.70(9)
C14 N2 C13 123.57(9)
O1 C1 O2 116.45(9)
O1 C1 C2 126.51(10)
O2 C1 C2 116.85(9)
C3 C2 C1 121.72(9)
C2 C3 C4 119.64(9)
C2 C3 C19 119.07(9)
C4 C3 C19 120.74(9)
C5 C4 C9 116.62(9)
C5 C4 C3 116.39(9)
C9 C4 C3 126.88(9)
O2 C5 C4 121.36(9)
O2 C5 C6 114.59(9)
C4 C5 C6 124.02(10)
C7 C6 C5 119.32(10)
C6 C7 C8 118.16(10)
N1 C8 C7 128.02(10)
N1 C8 C9 108.07(10)
C7 C8 C9 123.65(10)
C8 C9 C4 117.25(9)
C8 C9 C10 106.45(9)
C4 C9 C10 136.21(9)
C11 C10 C9 105.73(10)
C11 C10 C12 121.29(10)
C9 C10 C12 131.93(9)
N1 C11 C10 110.91(10)
C10 C12 C13 112.77(9)
N2 C13 C12 113.38(9)
O3 C14 N2 125.55(10)
O3 C14 O4 126.00(10)
N2 C14 O4 108.45(9)
O4 C15 C17 110.69(9)
O4 C15 C16 109.88(9)
C17 C15 C16 112.43(10)
O4 C15 C18 101.86(9)
C17 C15 C18 110.75(10)
C16 C15 C18 110.73(10)
C24 C19 C20 119.13(9)
C24 C19 C3 121.97(9)
C20 C19 C3 118.79(9)
C21 C20 C19 120.35(10)
C20 C21 C22 120.14(11)
C23 C22 C21 119.99(10)
C22 C23 C24 120.17(11)
C23 C24 C19 120.20(10)
C36 C31 C32 120.66(14)
C33 C32 C31 119.72(17)
C32 C33 C34 119.87(19)
C33 C34 C35 120.09(16)
C36 C35 C34 119.82(18)
C31 C36 C35 119.82(18)

loop_
_geom_bond_atom_site_label_1
_geom_bond_atom_site_label_2
_geom_bond_distance
O1 C1 1.2191(13)
O2 C1 1.3692(12)
O2 C5 1.3873(12)
O3 C14 1.2207(13)
O4 C14 1.3580(13)
O4 C15 1.4721(13)
N1 C11 1.3623(15)
N1 C8 1.3700(14)
N2 C14 1.3445(14)
N2 C13 1.4480(13)
C1 C2 1.4396(14)
C2 C3 1.3625(14)
C3 C4 1.4532(14)
C3 C19 1.4815(14)
C4 C5 1.3965(14)
C4 C9 1.4358(14)
C5 C6 1.4015(14)
C6 C7 1.3772(16)
C7 C8 1.3963(16)
C8 C9 1.4215(14)
C9 C10 1.4428(15)
C10 C11 1.3791(15)
C10 C12 1.5035(15)
C12 C13 1.5351(15)
C15 C17 1.5189(16)
C15 C16 1.5198(16)
C15 C18 1.5215(16)
C19 C24 1.3967(14)
C19 C20 1.3969(14)
C20 C21 1.3870(15)
C21 C22 1.3888(17)
C22 C23 1.3842(18)
C23 C24 1.3915(16)
C31 C36 1.373(2)
C31 C32 1.379(2)
C32 C33 1.379(2)
C33 C34 1.380(4)
C34 C35 1.386(4)
C35 C36 1.377(3)
